data_7706845
loop_
_publ_author_name
'Brock, A. J.'
'Etchells, I. M.'
'Moore, E. G.'
'Clegg, J. K.'

_publ_section_title
;
 Dinuclear triple stranded phenyl-spaced 1,3-bis-\b-diketonato
 lanthanide(iii) complexes: synthesis, structures and spectroscopy.
;
_journal_issue 14
_journal_name_full 'Dalton transactions (Cambridge, England : 2003)'
_journal_page_first 4874
_journal_page_last 4879
_journal_paper_doi 10.1039/d1dt00393c
_journal_volume 50
_journal_year 2021
_chemical_formula_moiety 'C66 H86 N2 O14 Y2'
_chemical_formula_sum 'C66 H86 N2 O14 Y2'
_chemical_formula_weight 1309.18
_space_group_crystal_system triclinic
_space_group_IT_number 2
_space_group_name_Hall '-P 1'
_space_group_name_H-M_alt 'P -1'
_atom_sites_solution_hydrogens geom
_atom_sites_solution_primary direct
_audit_creation_date 2020-01-20
_audit_creation_method
;
Olex2 1.2
(compiled 2018.05.29 svn.r3508 for OlexSys, GUI svn.r5506)
;
_audit_update_record
;
2020-01-21 deposited with the CCDC.	2021-03-15 downloaded from the CCDC.
;
_cell_angle_alpha 101.358(3)
_cell_angle_beta 108.770(4)
_cell_angle_gamma 112.441(4)
_cell_formula_units_Z 2
_cell_length_a 13.4348(6)
_cell_length_b 17.2117(8)
_cell_length_c 17.8147(7)
_cell_measurement_reflns_used 11636
_cell_measurement_temperature 190
_cell_measurement_theta_max 30.1340
_cell_measurement_theta_min 3.3870
_cell_volume 3355.7(3)
_computing_cell_refinement
;
CrysAlisPro, Agilent Technologies,
Version 1.171.36.28 (release 01-02-2013 CrysAlis171 .NET)
(compiled Feb  1 2013,16:14:44)
;
_computing_data_collection
;
CrysAlisPro, Agilent Technologies,
Version 1.171.36.28 (release 01-02-2013 CrysAlis171 .NET)
(compiled Feb  1 2013,16:14:44)
;
_computing_data_reduction
;
CrysAlisPro, Agilent Technologies,
Version 1.171.36.28 (release 01-02-2013 CrysAlis171 .NET)
(compiled Feb  1 2013,16:14:44)
;
_computing_molecular_graphics 'Olex2 (Dolomanov et al., 2009)'
_computing_publication_material 'Olex2 (Dolomanov et al., 2009)'
_computing_structure_refinement 'ShelXL (Sheldrick, 2015)'
_computing_structure_solution 'ShelXT (Sheldrick, 2015)'
_diffrn_ambient_temperature 190.15
_diffrn_detector_area_resol_mean 16.0696
_diffrn_measured_fraction_theta_full 0.998
_diffrn_measured_fraction_theta_max 0.995
_diffrn_measurement_details
;
#__ type_ start__ end____ width___ exp.time_
  1 omega    0.00   90.00   1.0000   37.5000
omega____ theta____ kappa____ phi______ frames
    -       21.6102   57.0000  -30.0000 90

#__ type_ start__ end____ width___ exp.time_
  2 omega   -8.00   92.00   1.0000   37.5000
omega____ theta____ kappa____ phi______ frames
    -       21.6102   77.0000  -90.0000 100

#__ type_ start__ end____ width___ exp.time_
  3 omega   -4.00   64.00   1.0000   37.5000
omega____ theta____ kappa____ phi______ frames
    -       21.6102  -99.0000   60.0000 68

#__ type_ start__ end____ width___ exp.time_
  4 omega  -53.00   48.00   1.0000   37.5000
omega____ theta____ kappa____ phi______ frames
    -      -22.5477   77.0000  -60.0000 101

#__ type_ start__ end____ width___ exp.time_
  5 omega  -48.00   50.00   1.0000   37.5000
omega____ theta____ kappa____ phi______ frames
    -      -22.5477   38.0000   60.0000 98

#__ type_ start__ end____ width___ exp.time_
  6 omega  -93.00    8.00   1.0000   37.5000
omega____ theta____ kappa____ phi______ frames
    -      -22.5477  -77.0000 -180.0000 101

#__ type_ start__ end____ width___ exp.time_
  7 omega  -93.00    8.00   1.0000   37.5000
omega____ theta____ kappa____ phi______ frames
    -      -22.5477  -77.0000   90.0000 101

#__ type_ start__ end____ width___ exp.time_
  8 omega  -98.00  -49.00   1.0000   37.5000
omega____ theta____ kappa____ phi______ frames
    -      -22.5477 -178.0000   90.0000 49
;
_diffrn_measurement_device_type 'Xcalibur, Sapphire3, Gemini ultra'
_diffrn_measurement_method '\w scans'
_diffrn_orient_matrix_UB_11 -0.0027825000
_diffrn_orient_matrix_UB_12 0.0271356000
_diffrn_orient_matrix_UB_13 -0.0250362000
_diffrn_orient_matrix_UB_21 -0.0133827000
_diffrn_orient_matrix_UB_22 0.0254004000
_diffrn_orient_matrix_UB_23 0.0279404000
_diffrn_orient_matrix_UB_31 0.0620549000
_diffrn_orient_matrix_UB_32 0.0302123000
_diffrn_orient_matrix_UB_33 0.0251666000
_diffrn_radiation_monochromator graphite
_diffrn_radiation_type MoK\a
_diffrn_radiation_wavelength 0.71073
_diffrn_reflns_av_R_equivalents 0.0529
_diffrn_reflns_av_unetI/netI 0.0745
_diffrn_reflns_Laue_measured_fraction_full 0.998
_diffrn_reflns_Laue_measured_fraction_max 0.995
_diffrn_reflns_limit_h_max 18
_diffrn_reflns_limit_h_min -18
_diffrn_reflns_limit_k_max 23
_diffrn_reflns_limit_k_min -22
_diffrn_reflns_limit_l_max 24
_diffrn_reflns_limit_l_min -24
_diffrn_reflns_number 48926
_diffrn_reflns_point_group_measured_fraction_full 0.998
_diffrn_reflns_point_group_measured_fraction_max 0.995
_diffrn_reflns_theta_full 26.000
_diffrn_reflns_theta_max 28.700
_diffrn_reflns_theta_min 3.295
_diffrn_source 'Enhance (Mo) X-ray Source'
_exptl_absorpt_coefficient_mu 1.782
_exptl_absorpt_correction_T_max 1.00000
_exptl_absorpt_correction_T_min 0.49999
_exptl_absorpt_correction_type multi-scan
_exptl_absorpt_process_details
;
CrysAlisPro, Agilent Technologies,
Version 1.171.36.28 (release 01-02-2013 CrysAlis171 .NET)
(compiled Feb  1 2013,16:14:44)
Empirical absorption correction using spherical harmonics,
 implemented in SCALE3 ABSPACK scaling algorithm.
;
_exptl_crystal_colour colourless
_exptl_crystal_colour_primary colourless
_exptl_crystal_density_diffrn 1.296
_exptl_crystal_description block
_exptl_crystal_F_000 1372
_exptl_crystal_size_max 0.5
_exptl_crystal_size_mid 0.5
_exptl_crystal_size_min 0.5
_refine_diff_density_max 0.761
_refine_diff_density_min -0.599
_refine_diff_density_rms 0.075
_refine_ls_extinction_method none
_refine_ls_goodness_of_fit_ref 1.026
_refine_ls_hydrogen_treatment constr
_refine_ls_matrix_type full
_refine_ls_number_parameters 769
_refine_ls_number_reflns 17239
_refine_ls_number_restraints 65
_refine_ls_restrained_S_all 1.052
_refine_ls_R_factor_all 0.0794
_refine_ls_R_factor_gt 0.0470
_refine_ls_shift/su_max 0.001
_refine_ls_shift/su_mean 0.000
_refine_ls_structure_factor_coef Fsqd
_refine_ls_weighting_details 'w=1/[\s^2^(Fo^2^)+(0.0497P)^2^] where P=(Fo^2^+2Fc^2^)/3'
_refine_ls_weighting_scheme calc
_refine_ls_wR_factor_gt 0.1036
_refine_ls_wR_factor_ref 0.1171
_reflns_Friedel_coverage 0.000
_reflns_number_gt 12177
_reflns_number_total 17239
_reflns_threshold_expression 'I > 2\s(I)'
_cod_data_source_file d1dt00393c2.cif
_cod_data_source_block jkc14ab10
_cod_depositor_comments 'Adding full bibliography for 7706844--7706847.cif.'
_cod_database_code 7706845
_shelx_shelxl_version_number 2018/3
_chemical_oxdiff_formula 'P6 N4 C32 H54'
_shelx_space_group_comment
;
The symmetry employed for this shelxl refinement is uniquely defined
by the following loop, which should always be used as a source of
symmetry information in preference to the above space-group names.
They are only intended as comments.
;
_reflns_odcompleteness_completeness 99.85
_reflns_odcompleteness_iscentric 1
_reflns_odcompleteness_theta 28.22
_olex2_refinement_description
;
1. Fixed Uiso
 At 1.2 times of:
  All C(H) groups
 At 1.5 times of:
  All C(H,H,H) groups
2. Restrained distances
 C01V-C02B \\sim C01V-C0AA
 with sigma of 0.02
 C01V-C02C \\sim C01V-C02D
 with sigma of 0.02
3. Uiso/Uaniso restraints and constraints
Uanis(C02C) \\sim Ueq, Uanis(C02D) \\sim Ueq, Uanis(C02B) \\sim Ueq,
Uanis(C0AA) \\sim Ueq: with sigma of 0.005 and sigma for terminal atoms of 0.01
Uanis(C028) \\sim Ueq, Uanis(C027) \\sim Ueq: with sigma of 0.005 and sigma for
terminal atoms of 0.01
Uanis(C028) \\sim Ueq, Uanis(C027) \\sim Ueq: with sigma of 0.001 and sigma for
terminal atoms of 0.002
Uanis(C02C) = Uanis(C02D)
Uanis(C02B) = Uanis(C0AA)
4. Rigid body (RIGU) restrains
 C01V, C026, C02B, C02C
 with sigma for 1-2 distances of 0.004 and sigma for 1-3 distances of 0.004
 C01V, C02C, C02D, C02B, C0AA
 with sigma for 1-2 distances of 0.004 and sigma for 1-3 distances of 0.004
5. Others
 Sof(C02D)=Sof(H4AA)=Sof(HR)=Sof(HS)=Sof(C0AA)=Sof(H0AB)=Sof(H0AC)=Sof(H0AD)=1-
 FVAR(1)
 Sof(C02B)=Sof(H2AA)=Sof(HN)=Sof(HO)=Sof(C02C)=Sof(H3AA)=Sof(HP)=Sof(HQ)=FVAR(1)
6.a Me refined with riding coordinates:
 C01L(H01A,H01D,H01H), C01N(H01J,H01L,H01M), C01R(H01N,H01Q,H01R), C01S(H01S,
 H01T,H01U), C01T(H01V,H01W,H01X), C01U(H01Y,H,HA), C01W(H01Z,HB,HC), C01X(H01,
 HD,HE), C01Y(H0AA,HF,HG), C020(H02A,H02B,H02C), C021(H02D,H02E,H02F),
 C022(H02G,H02H,H02I), C023(H02J,H02K,H02L), C024(H02M,H02N,H02O), C025(H02P,
 H02Q,H02R), C027(H02V,H02W,H02X), C028(H02Y,HH,HI), C029(H02Z,HJ,HK), C02A(H02,
 HL,HM)
6.b Aromatic/amide H refined with riding coordinates:
 C00J(H00J), C00M(H00M), C00R(H00R), C00T(H00T), C00U(H00U), C00X(H00X),
 C00Y(H00Y), C015(H015), C017(H017), C019(H019), C01B(H01B), C01C(H01C),
 C01E(H01E), C01F(H01F), C01G(H01G), C01I(H01I), C01K(H01K), C01O(H01O),
 C01P(H01P), C01Z(H1AA)
6.c Idealised Me refined as rotating group:
 C026(H02S,H02T,H02U), C02B(H2AA,HN,HO), C02C(H3AA,HP,HQ), C02D(H4AA,HR,HS),
 C0AA(H0AB,H0AC,H0AD)
;
_olex2_submission_special_instructions 'No special instructions were received'

loop_
_space_group_symop_operation_xyz
'x, y, z'
'-x, -y, -z'

loop_
_atom_site_label
_atom_site_type_symbol
_atom_site_fract_x
_atom_site_fract_y
_atom_site_fract_z
_atom_site_U_iso_or_equiv
_atom_site_adp_type
_atom_site_occupancy
_atom_site_site_symmetry_order
_atom_site_calc_flag
_atom_site_refinement_flags_posn
_atom_site_refinement_flags_adp
_atom_site_refinement_flags_occupancy
_atom_site_disorder_assembly
_atom_site_disorder_group
Y001 Y 0.56494(2) 0.22241(2) 0.04277(2) 0.02145(7) Uani 1 1 d . . . . .
Y002 Y 0.64334(2) 0.30475(2) 0.50496(2) 0.02146(7) Uani 1 1 d . . . . .
O003 O 0.70937(17) 0.23058(12) 0.43022(11) 0.0297(4) Uani 1 1 d . . . . .
O004 O 0.47173(15) 0.22177(11) 0.38413(11) 0.0265(4) Uani 1 1 d . . . . .
O005 O 0.69257(17) 0.40199(11) 0.43577(12) 0.0296(4) Uani 1 1 d . . . . .
O006 O 0.66922(15) 0.18402(11) 0.14554(11) 0.0263(4) Uani 1 1 d . . . . .
O007 O 0.42419(15) 0.17606(11) 0.09378(11) 0.0254(4) Uani 1 1 d . . . . .
O008 O 0.39169(17) 0.20080(13) -0.05854(12) 0.0345(5) Uani 1 1 d . . . . .
O009 O 0.64709(17) 0.35433(11) 0.14905(11) 0.0308(4) Uani 1 1 d . . . . .
O00A O 0.67388(18) 0.20918(13) 0.56984(12) 0.0360(5) Uani 1 1 d . . . . .
O00B O 0.49344(16) 0.25785(13) 0.54539(11) 0.0316(4) Uani 1 1 d . . . . .
O00C O 0.72378(17) 0.22709(14) 0.01744(13) 0.0392(5) Uani 1 1 d . . . . .
O00D O 0.65960(18) 0.43656(12) 0.58148(12) 0.0330(5) Uani 1 1 d . . . . .
O00E O 0.48931(18) 0.07726(12) -0.04780(12) 0.0372(5) Uani 1 1 d . . . . .
O00F O 0.61673(19) 0.33050(12) -0.01401(12) 0.0376(5) Uani 1 1 d . . . . .
O00G O 0.84743(18) 0.39067(14) 0.60000(14) 0.0476(6) Uani 1 1 d . . . . .
C00H C 0.2800(2) 0.14686(16) 0.26988(15) 0.0213(5) Uani 1 1 d . . . . .
N1 N 0.5065(2) 0.02302(14) -0.16669(15) 0.0305(5) Uani 1 1 d . . . . .
C00J C 0.3307(2) 0.17052(16) 0.21563(15) 0.0210(5) Uani 1 1 d . . . . .
H00J H 0.415050 0.206863 0.238507 0.025 Uiso 1 1 calc R . . . .
C00K C 0.7570(2) 0.18049(16) 0.44197(16) 0.0234(5) Uani 1 1 d . . . . .
C00L C 0.2615(2) 0.14249(16) 0.12912(16) 0.0221(5) Uani 1 1 d . . . . .
C00M C 0.3117(2) 0.18003(17) 0.42212(16) 0.0279(6) Uani 1 1 d . . . . .
H00M H 0.226908 0.150360 0.400680 0.033 Uiso 1 1 calc R . . . .
C00N C 0.7619(2) 0.17381(16) 0.16351(16) 0.0244(6) Uani 1 1 d . . . . .
C00O C 0.3195(2) 0.16762(16) 0.07194(16) 0.0237(5) Uani 1 1 d . . . . .
C00P C 0.2949(2) 0.19628(17) -0.06182(17) 0.0271(6) Uani 1 1 d . . . . .
C00Q C 0.3604(2) 0.18469(16) 0.36393(16) 0.0220(5) Uani 1 1 d . . . . .
C00R C 0.1564(2) 0.09036(17) 0.23515(17) 0.0284(6) Uani 1 1 d . . . . .
H00R H 0.120303 0.071737 0.270857 0.034 Uiso 1 1 calc R . . . .
C00S C 0.8021(2) 0.15720(16) 0.37866(16) 0.0247(6) Uani 1 1 d . . . . .
C00T C 0.2558(2) 0.18040(19) 0.00030(17) 0.0306(6) Uani 1 1 d . . . . .
H00T H 0.181541 0.178149 -0.006573 0.037 Uiso 1 1 calc R . . . .
C00U C 0.7653(2) 0.17262(16) 0.30343(16) 0.0233(5) Uani 1 1 d . . . . .
H00U H 0.713235 0.198269 0.294182 0.028 Uiso 1 1 calc R . . . .
C00V C 0.8099(2) 0.21240(17) 0.04854(17) 0.0280(6) Uani 1 1 d . . . . .
C00W C 0.7330(2) 0.48660(17) 0.45518(17) 0.0256(6) Uani 1 1 d . . . . .
C00X C 0.7188(2) 0.47081(16) 0.30895(17) 0.0251(6) Uani 1 1 d . . . . .
H00X H 0.657464 0.410446 0.290174 0.030 Uiso 1 1 calc R . . . .
C00Y C 0.8318(3) 0.18666(19) 0.11915(18) 0.0344(7) Uani 1 1 d . . . . .
H00Y H 0.899302 0.177185 0.138443 0.041 Uiso 1 1 calc R . . . .
C00Z C 0.7002(2) 0.58486(17) 0.65450(17) 0.0307(6) Uani 1 1 d . . . . .
C010 C 0.7014(2) 0.51691(17) 0.58506(17) 0.0266(6) Uani 1 1 d . . . . .
C011 C 0.6965(2) 0.43855(17) 0.15942(17) 0.0284(6) Uani 1 1 d . . . . .
C012 C 0.8017(2) 0.15208(17) 0.24160(17) 0.0256(6) Uani 1 1 d . . . . .
C013 C 0.7521(2) 0.50229(16) 0.24998(17) 0.0268(6) Uani 1 1 d . . . . .
C014 C 0.3242(3) 0.2104(2) 0.57336(18) 0.0363(7) Uani 1 1 d . . . . .
C015 C 0.7667(3) 0.1456(2) 0.50643(18) 0.0356(7) Uani 1 1 d . . . . .
H015 H 0.804248 0.108700 0.509302 0.043 Uiso 1 1 calc R . . . .
C016 C 0.7726(2) 0.52507(17) 0.39439(17) 0.0266(6) Uani 1 1 d . . . . .
C017 C 0.7420(2) 0.54454(17) 0.52630(17) 0.0286(6) Uani 1 1 d . . . . .
H017 H 0.778123 0.607246 0.536053 0.034 Uiso 1 1 calc R . . . .
C018 C 0.2185(3) 0.2052(2) -0.14097(18) 0.0331(6) Uani 1 1 d . . . . .
C019 C 0.5106(2) 0.02625(17) -0.09171(17) 0.0300(6) Uani 1 1 d . . . . .
H019 H 0.531608 -0.013854 -0.069157 0.036 Uiso 1 1 calc R . . . .
C01A C 0.3809(2) 0.21678(17) 0.51073(16) 0.0253(6) Uani 1 1 d . . . . .
C01B C 0.1380(2) 0.08820(18) 0.09640(17) 0.0314(6) Uani 1 1 d . . . . .
H01B H 0.088774 0.069311 0.037384 0.038 Uiso 1 1 calc R . . . .
C01C C 0.8989(3) 0.64461(18) 0.3638(2) 0.0368(7) Uani 1 1 d . . . . .
H01C H 0.962331 0.704207 0.383040 0.044 Uiso 1 1 calc R . . . .
C01D C 0.7251(3) 0.16097(19) 0.56701(18) 0.0329(6) Uani 1 1 d . . . . .
C01E C 0.8637(3) 0.61299(17) 0.42145(19) 0.0327(7) Uani 1 1 d . . . . .
H01E H 0.901805 0.651287 0.479625 0.039 Uiso 1 1 calc R . . . .
C01F C 0.8433(3) 0.59104(17) 0.27901(19) 0.0328(7) Uani 1 1 d . . . . .
H01F H 0.866923 0.614446 0.239945 0.039 Uiso 1 1 calc R . . . .
C01G C 0.7034(3) 0.47010(19) 0.09537(19) 0.0372(7) Uani 1 1 d . . . . .
H01G H 0.735333 0.533337 0.108393 0.045 Uiso 1 1 calc R . . . .
C01H C 0.6657(3) 0.41425(19) 0.01069(18) 0.0342(7) Uani 1 1 d . . . . .
C01I C 0.8797(3) 0.1203(2) 0.39184(19) 0.0373(7) Uani 1 1 d . . . . .
H01I H 0.907487 0.110128 0.443269 0.045 Uiso 1 1 calc R . . . .
C01J C 0.8921(2) 0.22182(19) 0.00373(18) 0.0336(7) Uani 1 1 d . . . . .
C01K C 0.0869(2) 0.06175(19) 0.14884(17) 0.0340(7) Uani 1 1 d . . . . .
H01K H 0.002973 0.023391 0.125396 0.041 Uiso 1 1 calc R . . . .
C01L C 0.6966(3) 0.5508(2) 0.72682(19) 0.0466(8) Uani 1 1 d . . . . .
H01A H 0.769257 0.546175 0.753149 0.070 Uiso 1 1 calc R . . . .
H01D H 0.691986 0.593173 0.769577 0.070 Uiso 1 1 calc R . . . .
H01H H 0.626091 0.491285 0.704263 0.070 Uiso 1 1 calc R . . . .
N2 N 1.0036(2) 0.53187(18) 0.6760(2) 0.0587(9) Uani 1 1 d . . . . .
C01N C 0.8111(3) 0.67858(18) 0.69080(19) 0.0408(8) Uani 1 1 d . . . . .
H01J H 0.814090 0.700950 0.644634 0.061 Uiso 1 1 calc R . . . .
H01L H 0.806150 0.720586 0.733567 0.061 Uiso 1 1 calc R . . . .
H01M H 0.883676 0.673780 0.717279 0.061 Uiso 1 1 calc R . . . .
C01O C 0.8779(3) 0.1141(2) 0.25568(19) 0.0396(7) Uani 1 1 d . . . . .
H01O H 0.903687 0.098943 0.213830 0.047 Uiso 1 1 calc R . . . .
C01P C 0.9160(3) 0.0987(2) 0.3304(2) 0.0467(8) Uani 1 1 d . . . . .
H01P H 0.967827 0.072774 0.339457 0.056 Uiso 1 1 calc R . . . .
C01Q C 0.6876(3) 0.4572(2) -0.0545(2) 0.0462(9) Uani 1 1 d . . . . .
C01R C 0.5870(3) 0.5924(2) 0.6130(2) 0.0467(8) Uani 1 1 d . . . . .
H01N H 0.589772 0.614253 0.566573 0.070 Uiso 1 1 calc R . . . .
H01Q H 0.516357 0.532855 0.590305 0.070 Uiso 1 1 calc R . . . .
H01R H 0.582252 0.634743 0.655619 0.070 Uiso 1 1 calc R . . . .
C01S C 0.5338(3) -0.04011(19) -0.21295(19) 0.0387(7) Uani 1 1 d . . . . .
H01S H 0.526362 -0.033265 -0.267523 0.058 Uiso 1 1 calc R . . . .
H01T H 0.615799 -0.027267 -0.179049 0.058 Uiso 1 1 calc R . . . .
H01U H 0.477553 -0.102072 -0.223280 0.058 Uiso 1 1 calc R . . . .
C01T C 1.0225(3) 0.2622(2) 0.0659(2) 0.0535(9) Uani 1 1 d . . . . .
H01V H 1.050036 0.323055 0.104254 0.080 Uiso 1 1 calc R . . . .
H01W H 1.030836 0.224203 0.099369 0.080 Uiso 1 1 calc R . . . .
H01X H 1.070903 0.265367 0.034458 0.080 Uiso 1 1 calc R . . . .
C01U C 0.1210(3) 0.2255(3) -0.1311(2) 0.0570(10) Uani 1 1 d . . . . .
H01Y H 0.158087 0.282175 -0.082879 0.085 Uiso 1 1 calc R . . . .
H H 0.075695 0.231178 -0.183290 0.085 Uiso 1 1 calc R . . . .
HA H 0.066637 0.176232 -0.120830 0.085 Uiso 1 1 calc R . . . .
C01V C 0.7388(4) 0.1189(3) 0.6356(2) 0.0613(10) Uani 1 1 d D U . . .
C01W C 0.3013(3) 0.2832(2) -0.1580(3) 0.0599(10) Uani 1 1 d . . . . .
H01Z H 0.337531 0.339940 -0.110047 0.090 Uiso 1 1 calc R . . . .
HB H 0.364623 0.271559 -0.164426 0.090 Uiso 1 1 calc R . . . .
HC H 0.254617 0.287877 -0.210306 0.090 Uiso 1 1 calc R . . . .
C01X C 0.1634(3) 0.1186(2) -0.2146(2) 0.0605(10) Uani 1 1 d . . . . .
H01 H 0.113782 0.122373 -0.266385 0.091 Uiso 1 1 calc R . . . .
HD H 0.226923 0.108542 -0.222671 0.091 Uiso 1 1 calc R . . . .
HE H 0.113555 0.068332 -0.202848 0.091 Uiso 1 1 calc R . . . .
C01Y C 0.1873(3) 0.1622(3) 0.5300(2) 0.0682(12) Uani 1 1 d . . . . .
H0AA H 0.159408 0.194208 0.495760 0.102 Uiso 1 1 calc R . . . .
HF H 0.157250 0.100084 0.493144 0.102 Uiso 1 1 calc R . . . .
HG H 0.157337 0.161260 0.573474 0.102 Uiso 1 1 calc R . . . .
C01Z C 0.9257(3) 0.4598(2) 0.6062(2) 0.0534(9) Uani 1 1 d . . . . .
H1AA H 0.932152 0.462776 0.555123 0.064 Uiso 1 1 calc R . . . .
C020 C 0.4740(4) 0.0810(2) -0.2060(2) 0.0565(10) Uani 1 1 d . . . . .
H02A H 0.475758 0.069324 -0.261539 0.085 Uiso 1 1 calc R . . . .
H02B H 0.393230 0.068805 -0.213657 0.085 Uiso 1 1 calc R . . . .
H02C H 0.531125 0.144323 -0.169386 0.085 Uiso 1 1 calc R . . . .
C021 C 0.3690(3) 0.3069(2) 0.6303(2) 0.0595(10) Uani 1 1 d . . . . .
H02D H 0.339754 0.338169 0.595634 0.089 Uiso 1 1 calc R . . . .
H02E H 0.339361 0.305696 0.673810 0.089 Uiso 1 1 calc R . . . .
H02F H 0.456834 0.338900 0.657891 0.089 Uiso 1 1 calc R . . . .
C022 C 0.6458(4) 0.3839(2) -0.1386(2) 0.0618(11) Uani 1 1 d . . . . .
H02G H 0.559559 0.343379 -0.161709 0.093 Uiso 1 1 calc R . . . .
H02H H 0.661958 0.411838 -0.179203 0.093 Uiso 1 1 calc R . . . .
H02I H 0.688910 0.349237 -0.128995 0.093 Uiso 1 1 calc R . . . .
C023 C 0.3696(4) 0.1618(3) 0.6270(2) 0.0630(11) Uani 1 1 d . . . . .
H02J H 0.340706 0.099883 0.590444 0.095 Uiso 1 1 calc R . . . .
H02K H 0.457364 0.193775 0.654670 0.095 Uiso 1 1 calc R . . . .
H02L H 0.339891 0.160570 0.670589 0.095 Uiso 1 1 calc R . . . .
C024 C 0.8220(4) 0.5193(2) -0.0198(2) 0.0723(13) Uani 1 1 d . . . . .
H02M H 0.850318 0.566888 0.034311 0.108 Uiso 1 1 calc R . . . .
H02N H 0.864468 0.484162 -0.010678 0.108 Uiso 1 1 calc R . . . .
H02O H 0.837517 0.546763 -0.060886 0.108 Uiso 1 1 calc R . . . .
C025 C 0.6202(4) 0.5114(3) -0.0685(3) 0.0773(13) Uani 1 1 d . . . . .
H02P H 0.647638 0.558295 -0.014123 0.116 Uiso 1 1 calc R . . . .
H02Q H 0.635822 0.539618 -0.109024 0.116 Uiso 1 1 calc R . . . .
H02R H 0.534078 0.470924 -0.091184 0.116 Uiso 1 1 calc R . . . .
C026 C 0.8250(4) 0.0819(3) 0.6444(3) 0.0827(14) Uani 1 1 d . U . A 1
H02S H 0.795203 0.032401 0.591272 0.124 Uiso 1 1 calc GR . . A 1
H02T H 0.832492 0.059422 0.691248 0.124 Uiso 1 1 calc GR . . A 1
H02U H 0.903541 0.129863 0.656392 0.124 Uiso 1 1 calc GR . . A 1
C027 C 0.8523(4) 0.1283(3) -0.0543(3) 0.0825(13) Uani 1 1 d . U . . .
H02V H 0.768077 0.101068 -0.095049 0.124 Uiso 1 1 calc R . . . .
H02W H 0.901573 0.132169 -0.085178 0.124 Uiso 1 1 calc R . . . .
H02X H 0.861505 0.091004 -0.020266 0.124 Uiso 1 1 calc R . . . .
C028 C 0.8808(4) 0.2817(3) -0.0476(3) 0.0755(12) Uani 1 1 d . U . . .
H02Y H 0.906938 0.342084 -0.009055 0.113 Uiso 1 1 calc R . . . .
HH H 0.931056 0.286008 -0.077703 0.113 Uiso 1 1 calc R . . . .
HI H 0.797045 0.255425 -0.088973 0.113 Uiso 1 1 calc R U . . .
C029 C 0.9990(4) 0.5322(3) 0.7550(3) 0.0875(15) Uani 1 1 d . . . . .
H02Z H 1.062169 0.590089 0.800287 0.131 Uiso 1 1 calc R . . . .
HJ H 0.920690 0.523913 0.750527 0.131 Uiso 1 1 calc R . . . .
HK H 1.011005 0.483009 0.768371 0.131 Uiso 1 1 calc R . . . .
C02A C 1.0850(3) 0.6130(2) 0.6720(3) 0.0913(17) Uani 1 1 d . . . . .
H02 H 1.135760 0.659108 0.729478 0.137 Uiso 1 1 calc R . . . .
HL H 1.135415 0.599899 0.647860 0.137 Uiso 1 1 calc R . . . .
HM H 1.039258 0.635313 0.635934 0.137 Uiso 1 1 calc R . . . .
C02B C 0.7573(8) 0.1775(5) 0.7162(4) 0.085(2) Uani 0.679(6) 1 d D U P A 1
H2AA H 0.827299 0.236625 0.735584 0.128 Uiso 0.679(6) 1 calc GR . P A 1
HN H 0.770758 0.150041 0.759137 0.128 Uiso 0.679(6) 1 calc GR . P A 1
HO H 0.686286 0.185083 0.707756 0.128 Uiso 0.679(6) 1 calc GR . P A 1
C02C C 0.6141(6) 0.0301(5) 0.6013(5) 0.082(2) Uani 0.679(6) 1 d D U P A 1
H3AA H 0.549342 0.045932 0.589250 0.123 Uiso 0.679(6) 1 calc GR . P A 1
HP H 0.615877 0.002477 0.644489 0.123 Uiso 0.679(6) 1 calc GR . P A 1
HQ H 0.600222 -0.012778 0.548957 0.123 Uiso 0.679(6) 1 calc GR . P A 1
C02D C 0.6388(13) 0.0931(11) 0.6566(11) 0.082(2) Uani 0.321(6) 1 d D U P A 2
H4AA H 0.627417 0.145552 0.674034 0.123 Uiso 0.321(6) 1 calc GR . P A 2
HR H 0.654848 0.070977 0.703506 0.123 Uiso 0.321(6) 1 calc GR . P A 2
HS H 0.566237 0.045237 0.606738 0.123 Uiso 0.321(6) 1 calc GR . P A 2
C0AA C 0.8376(17) 0.2193(9) 0.7207(8) 0.085(2) Uani 0.321(6) 1 d D U P A 2
H0AB H 0.905654 0.253319 0.710102 0.128 Uiso 0.321(6) 1 calc GR . P A 2
H0AC H 0.866484 0.206773 0.772526 0.128 Uiso 0.321(6) 1 calc GR . P A 2
H0AD H 0.796926 0.254871 0.727956 0.128 Uiso 0.321(6) 1 calc GR . P A 2

loop_
_atom_site_aniso_label
_atom_site_aniso_U_11
_atom_site_aniso_U_22
_atom_site_aniso_U_33
_atom_site_aniso_U_23
_atom_site_aniso_U_13
_atom_site_aniso_U_12
Y001 0.02208(13) 0.02665(14) 0.01979(13) 0.01140(10) 0.01179(11) 0.01200(10)
Y002 0.02275(13) 0.02441(13) 0.01783(13) 0.00703(10) 0.00894(10) 0.01217(10)
O003 0.0432(12) 0.0393(11) 0.0252(10) 0.0178(9) 0.0195(9) 0.0305(9)
O004 0.0228(9) 0.0366(10) 0.0176(9) 0.0088(8) 0.0094(8) 0.0122(8)
O005 0.0413(11) 0.0236(10) 0.0258(10) 0.0093(8) 0.0187(9) 0.0140(8)
O006 0.0275(10) 0.0376(10) 0.0248(10) 0.0163(8) 0.0158(8) 0.0199(8)
O007 0.0232(9) 0.0397(10) 0.0184(9) 0.0151(8) 0.0120(8) 0.0154(8)
O008 0.0322(11) 0.0612(13) 0.0283(11) 0.0271(10) 0.0198(9) 0.0287(10)
O009 0.0415(11) 0.0245(10) 0.0238(10) 0.0111(8) 0.0164(9) 0.0108(8)
O00A 0.0471(13) 0.0508(12) 0.0317(11) 0.0260(10) 0.0248(10) 0.0321(10)
O00B 0.0264(10) 0.0483(12) 0.0196(10) 0.0113(9) 0.0115(8) 0.0168(9)
O00C 0.0341(11) 0.0671(14) 0.0380(12) 0.0321(11) 0.0257(10) 0.0301(10)
O00D 0.0471(12) 0.0291(10) 0.0298(11) 0.0093(9) 0.0224(10) 0.0209(9)
O00E 0.0465(13) 0.0317(11) 0.0322(12) 0.0071(9) 0.0209(10) 0.0168(9)
O00F 0.0505(13) 0.0305(11) 0.0273(11) 0.0134(9) 0.0201(10) 0.0113(9)
O00G 0.0263(11) 0.0395(12) 0.0552(15) 0.0104(11) 0.0056(11) 0.0089(10)
C00H 0.0250(13) 0.0231(13) 0.0170(13) 0.0083(10) 0.0100(11) 0.0116(10)
N1 0.0368(13) 0.0291(12) 0.0297(13) 0.0125(10) 0.0173(11) 0.0164(10)
C00J 0.0190(12) 0.0247(13) 0.0188(13) 0.0080(10) 0.0083(10) 0.0098(10)
C00K 0.0254(13) 0.0228(13) 0.0203(13) 0.0066(11) 0.0081(11) 0.0121(11)
C00L 0.0216(13) 0.0248(13) 0.0185(13) 0.0076(10) 0.0088(11) 0.0098(10)
C00M 0.0255(14) 0.0383(15) 0.0189(13) 0.0113(12) 0.0101(11) 0.0137(12)
C00N 0.0261(13) 0.0266(13) 0.0209(14) 0.0070(11) 0.0103(11) 0.0138(11)
C00O 0.0203(13) 0.0261(13) 0.0202(13) 0.0056(11) 0.0090(11) 0.0083(10)
C00P 0.0294(14) 0.0357(15) 0.0234(14) 0.0133(12) 0.0144(12) 0.0187(12)
C00Q 0.0258(13) 0.0226(13) 0.0198(13) 0.0104(10) 0.0101(11) 0.0122(10)
C00R 0.0268(14) 0.0331(15) 0.0238(14) 0.0112(12) 0.0147(12) 0.0097(11)
C00S 0.0246(13) 0.0274(13) 0.0229(14) 0.0083(11) 0.0090(11) 0.0148(11)
C00T 0.0277(14) 0.0491(17) 0.0269(15) 0.0204(13) 0.0155(12) 0.0234(13)
C00U 0.0222(13) 0.0243(13) 0.0248(14) 0.0092(11) 0.0093(11) 0.0132(10)
C00V 0.0226(13) 0.0332(15) 0.0242(14) 0.0059(12) 0.0118(12) 0.0106(11)
C00W 0.0244(13) 0.0273(14) 0.0230(14) 0.0091(11) 0.0079(11) 0.0125(11)
C00X 0.0276(14) 0.0202(13) 0.0275(15) 0.0096(11) 0.0124(12) 0.0107(11)
C00Y 0.0317(15) 0.0543(18) 0.0331(16) 0.0217(14) 0.0204(13) 0.0278(14)
C00Z 0.0351(16) 0.0298(14) 0.0246(15) 0.0029(12) 0.0109(13) 0.0182(12)
C010 0.0249(13) 0.0297(15) 0.0227(14) 0.0067(11) 0.0056(11) 0.0162(11)
C011 0.0312(15) 0.0291(15) 0.0276(15) 0.0127(12) 0.0145(13) 0.0144(12)
C012 0.0267(14) 0.0292(14) 0.0245(14) 0.0094(11) 0.0122(12) 0.0160(11)
C013 0.0318(15) 0.0255(14) 0.0253(14) 0.0115(11) 0.0121(12) 0.0151(11)
C014 0.0328(16) 0.0573(19) 0.0233(15) 0.0172(14) 0.0161(13) 0.0214(14)
C015 0.0495(18) 0.0529(18) 0.0312(16) 0.0262(14) 0.0248(15) 0.0385(15)
C016 0.0288(14) 0.0270(14) 0.0242(14) 0.0086(11) 0.0108(12) 0.0147(11)
C017 0.0367(15) 0.0230(13) 0.0255(15) 0.0086(11) 0.0128(13) 0.0145(12)
C018 0.0343(16) 0.0542(18) 0.0265(15) 0.0231(14) 0.0167(13) 0.0291(14)
C019 0.0340(15) 0.0247(14) 0.0276(15) 0.0108(12) 0.0123(13) 0.0108(12)
C01A 0.0282(14) 0.0328(14) 0.0213(14) 0.0141(11) 0.0138(12) 0.0162(11)
C01B 0.0238(14) 0.0429(16) 0.0185(14) 0.0092(12) 0.0082(12) 0.0094(12)
C01C 0.0359(16) 0.0229(14) 0.0421(19) 0.0094(13) 0.0174(15) 0.0060(12)
C01D 0.0348(16) 0.0415(17) 0.0288(16) 0.0190(13) 0.0136(13) 0.0216(13)
C01E 0.0372(16) 0.0232(14) 0.0306(16) 0.0054(12) 0.0129(13) 0.0115(12)
C01F 0.0407(17) 0.0291(15) 0.0367(17) 0.0189(13) 0.0224(14) 0.0165(13)
C01G 0.0517(19) 0.0269(15) 0.0326(17) 0.0167(13) 0.0194(15) 0.0148(13)
C01H 0.0377(16) 0.0364(17) 0.0301(16) 0.0202(13) 0.0159(14) 0.0147(13)
C01I 0.0441(18) 0.0560(19) 0.0279(16) 0.0202(14) 0.0147(14) 0.0376(15)
C01J 0.0265(14) 0.0436(17) 0.0271(15) 0.0091(13) 0.0164(13) 0.0114(12)
C01K 0.0192(13) 0.0420(16) 0.0255(15) 0.0104(13) 0.0080(12) 0.0028(12)
C01L 0.068(2) 0.0447(18) 0.0282(17) 0.0084(14) 0.0253(17) 0.0273(17)
N2 0.0368(16) 0.0426(17) 0.069(2) 0.0019(16) 0.0007(16) 0.0203(13)
C01N 0.0450(19) 0.0344(16) 0.0305(17) 0.0002(13) 0.0103(15) 0.0182(14)
C01O 0.0468(19) 0.063(2) 0.0293(16) 0.0175(15) 0.0203(15) 0.0414(16)
C01P 0.057(2) 0.075(2) 0.0412(19) 0.0277(17) 0.0259(17) 0.0551(19)
C01Q 0.061(2) 0.0411(18) 0.0344(18) 0.0246(15) 0.0253(17) 0.0143(16)
C01R 0.0421(19) 0.0522(19) 0.042(2) 0.0024(16) 0.0112(16) 0.0325(16)
C01S 0.0398(17) 0.0415(17) 0.0363(18) 0.0102(14) 0.0216(15) 0.0188(14)
C01T 0.0320(17) 0.085(3) 0.051(2) 0.0332(19) 0.0248(17) 0.0257(17)
C01U 0.062(2) 0.105(3) 0.048(2) 0.049(2) 0.0329(19) 0.064(2)
C01V 0.092(3) 0.102(3) 0.052(2) 0.060(2) 0.049(2) 0.075(2)
C01W 0.067(2) 0.087(3) 0.071(3) 0.063(2) 0.044(2) 0.050(2)
C01X 0.063(2) 0.084(3) 0.0306(19) 0.0153(19) 0.0105(18) 0.043(2)
C01Y 0.039(2) 0.118(3) 0.038(2) 0.023(2) 0.0270(17) 0.024(2)
C01Z 0.0366(19) 0.049(2) 0.065(3) 0.0151(19) 0.0083(18) 0.0263(17)
C020 0.087(3) 0.072(2) 0.048(2) 0.0397(19) 0.039(2) 0.057(2)
C021 0.066(2) 0.078(3) 0.047(2) 0.013(2) 0.036(2) 0.042(2)
C022 0.083(3) 0.057(2) 0.036(2) 0.0252(17) 0.031(2) 0.016(2)
C023 0.073(3) 0.098(3) 0.055(2) 0.054(2) 0.044(2) 0.050(2)
C024 0.075(3) 0.063(2) 0.058(3) 0.029(2) 0.039(2) 0.003(2)
C025 0.121(4) 0.082(3) 0.061(3) 0.055(2) 0.045(3) 0.060(3)
C026 0.128(4) 0.116(4) 0.078(3) 0.077(3) 0.059(3) 0.096(3)
C027 0.0758(19) 0.084(2) 0.083(2) 0.0075(14) 0.0572(17) 0.0272(14)
C028 0.0679(18) 0.100(2) 0.0735(19) 0.0452(15) 0.0451(15) 0.0358(14)
C029 0.077(3) 0.117(4) 0.078(3) 0.021(3) 0.029(3) 0.066(3)
C02A 0.048(2) 0.040(2) 0.150(5) 0.018(3) 0.016(3) 0.0180(18)
C02B 0.132(6) 0.107(4) 0.047(3) 0.050(3) 0.045(3) 0.071(4)
C02C 0.093(4) 0.091(4) 0.092(4) 0.072(3) 0.055(3) 0.042(3)
C02D 0.093(4) 0.091(4) 0.092(4) 0.072(3) 0.055(3) 0.042(3)
C0AA 0.132(6) 0.107(4) 0.047(3) 0.050(3) 0.045(3) 0.071(4)

loop_
_atom_type_symbol
_atom_type_description
_atom_type_scat_dispersion_real
_atom_type_scat_dispersion_imag
_atom_type_scat_source
C C 0.0033 0.0016 'International Tables Vol C Tables 4.2.6.8 and 6.1.1.4'
H H 0.0000 0.0000 'International Tables Vol C Tables 4.2.6.8 and 6.1.1.4'
O O 0.0106 0.0060 'International Tables Vol C Tables 4.2.6.8 and 6.1.1.4'
Y Y -2.7962 3.5667 'International Tables Vol C Tables 4.2.6.8 and 6.1.1.4'
N N 0.0061 0.0033 'International Tables Vol C Tables 4.2.6.8 and 6.1.1.4'

loop_
_geom_angle_atom_site_label_1
_geom_angle_atom_site_label_2
_geom_angle_atom_site_label_3
_geom_angle
_geom_angle_site_symmetry_1
_geom_angle_site_symmetry_3
_geom_angle_publ_flag
O006 Y001 O00E 85.99(7) . . ?
O007 Y001 O006 83.46(6) . . ?
O007 Y001 O00E 91.69(7) . . ?
O008 Y001 O006 152.05(6) . . ?
O008 Y001 O007 73.95(6) . . ?
O008 Y001 O00C 123.85(7) . . ?
O008 Y001 O00E 78.58(7) . . ?
O009 Y001 O006 84.42(7) . . ?
O009 Y001 O007 84.22(6) . . ?
O009 Y001 O008 108.92(7) . . ?
O009 Y001 O00C 103.15(7) . . ?
O009 Y001 O00E 169.94(7) . . ?
O009 Y001 O00F 74.22(7) . . ?
O00C Y001 O006 73.89(7) . . ?
O00C Y001 O007 155.19(7) . . ?
O00C Y001 O00E 76.99(7) . . ?
O00F Y001 O006 134.77(7) . . ?
O00F Y001 O007 131.69(7) . . ?
O00F Y001 O008 73.17(7) . . ?
O00F Y001 O00C 72.94(7) . . ?
O00F Y001 O00E 115.01(7) . . ?
O003 Y002 O005 83.25(6) . . ?
O003 Y002 O00A 74.40(7) . . ?
O003 Y002 O00B 133.19(7) . . ?
O003 Y002 O00D 150.67(7) . . ?
O003 Y002 O00G 83.20(7) . . ?
O004 Y002 O003 81.95(6) . . ?
O004 Y002 O005 84.68(7) . . ?
O004 Y002 O00A 107.50(7) . . ?
O004 Y002 O00B 73.66(6) . . ?
O004 Y002 O00D 113.43(7) . . ?
O004 Y002 O00G 162.01(7) . . ?
O005 Y002 O00D 74.02(6) . . ?
O005 Y002 O00G 83.54(8) . . ?
O00A Y002 O005 152.40(7) . . ?
O00A Y002 O00D 120.16(7) . . ?
O00A Y002 O00G 78.01(8) . . ?
O00B Y002 O005 131.81(7) . . ?
O00B Y002 O00A 75.78(7) . . ?
O00B Y002 O00D 76.11(7) . . ?
O00B Y002 O00G 124.22(8) . . ?
O00D Y002 O00G 76.14(7) . . ?
C00K O003 Y002 135.10(17) . . ?
C00Q O004 Y002 136.84(16) . . ?
C00W O005 Y002 134.45(16) . . ?
C00N O006 Y001 135.43(17) . . ?
C00O O007 Y001 133.92(17) . . ?
C00P O008 Y001 136.66(17) . . ?
C011 O009 Y001 136.65(17) . . ?
C01D O00A Y002 136.04(18) . . ?
C01A O00B Y002 137.86(17) . . ?
C00V O00C Y001 137.54(18) . . ?
C010 O00D Y002 136.57(17) . . ?
C019 O00E Y001 144.81(19) . . ?
C01H O00F Y001 137.54(18) . . ?
C01Z O00G Y002 132.0(2) . . ?
C00J C00H C00Q 118.5(2) . . ?
C00J C00H C00R 118.7(2) . . ?
C00R C00H C00Q 122.8(2) . . ?
C019 N1 C01S 120.6(2) . . ?
C019 N1 C020 120.9(2) . . ?
C020 N1 C01S 118.5(2) . . ?
C00H C00J H00J 119.2 . . ?
C00L C00J C00H 121.7(2) . . ?
C00L C00J H00J 119.2 . . ?
O003 C00K C00S 115.3(2) . . ?
O003 C00K C015 124.9(2) . . ?
C015 C00K C00S 119.8(2) . . ?
C00J C00L C00O 120.3(2) . . ?
C00J C00L C01B 118.4(2) . . ?
C01B C00L C00O 121.2(2) . . ?
C00Q C00M H00M 118.2 . . ?
C00Q C00M C01A 123.6(2) . . ?
C01A C00M H00M 118.2 . . ?
O006 C00N C00Y 124.9(3) . . ?
O006 C00N C012 116.5(2) . . ?
C00Y C00N C012 118.5(2) . . ?
O007 C00O C00L 116.3(2) . . ?
O007 C00O C00T 125.4(2) . . ?
C00T C00O C00L 118.3(2) . . ?
O008 C00P C00T 123.0(3) . . ?
O008 C00P C018 115.4(2) . . ?
C00T C00P C018 121.6(2) . . ?
O004 C00Q C00H 115.1(2) . . ?
O004 C00Q C00M 124.5(2) . . ?
C00M C00Q C00H 120.4(2) . . ?
C00H C00R H00R 120.1 . . ?
C01K C00R C00H 119.8(2) . . ?
C01K C00R H00R 120.1 . . ?
C00U C00S C00K 118.9(2) . . ?
C00U C00S C01I 118.2(2) . . ?
C01I C00S C00K 122.9(2) . . ?
C00O C00T C00P 124.0(3) . . ?
C00O C00T H00T 118.0 . . ?
C00P C00T H00T 118.0 . . ?
C00S C00U H00U 118.8 . . ?
C012 C00U C00S 122.4(2) . . ?
C012 C00U H00U 118.8 . . ?
O00C C00V C00Y 123.4(2) . . ?
O00C C00V C01J 116.9(3) . . ?
C00Y C00V C01J 119.7(3) . . ?
O005 C00W C016 116.1(2) . . ?
O005 C00W C017 125.2(2) . . ?
C017 C00W C016 118.8(2) . . ?
C013 C00X H00X 119.0 . . ?
C016 C00X H00X 119.0 . . ?
C016 C00X C013 121.9(2) . . ?
C00N C00Y C00V 124.9(3) . . ?
C00N C00Y H00Y 117.6 . . ?
C00V C00Y H00Y 117.6 . . ?
C010 C00Z C01N 111.7(2) . . ?
C01L C00Z C010 110.0(2) . . ?
C01L C00Z C01N 109.0(2) . . ?
C01L C00Z C01R 109.8(3) . . ?
C01R C00Z C010 106.9(2) . . ?
C01R C00Z C01N 109.4(2) . . ?
O00D C010 C00Z 116.8(2) . . ?
O00D C010 C017 123.0(2) . . ?
C017 C010 C00Z 120.1(2) . . ?
O009 C011 C013 114.5(2) . . ?
O009 C011 C01G 124.3(2) . . ?
C01G C011 C013 121.2(2) . . ?
C00U C012 C00N 119.3(2) . . ?
C00U C012 C01O 118.4(3) . . ?
C01O C012 C00N 122.3(2) . . ?
C00X C013 C011 119.5(2) . . ?
C00X C013 C01F 118.2(2) . . ?
C01F C013 C011 122.1(2) . . ?
C01Y C014 C01A 113.8(2) . . ?
C021 C014 C01A 107.0(2) . . ?
C021 C014 C01Y 108.6(3) . . ?
C023 C014 C01A 107.3(3) . . ?
C023 C014 C01Y 110.4(3) . . ?
C023 C014 C021 109.5(3) . . ?
C00K C015 H015 117.7 . . ?
C00K C015 C01D 124.6(3) . . ?
C01D C015 H015 117.7 . . ?
C00X C016 C00W 119.3(2) . . ?
C00X C016 C01E 118.5(3) . . ?
C01E C016 C00W 122.1(2) . . ?
C00W C017 C010 124.6(2) . . ?
C00W C017 H017 117.7 . . ?
C010 C017 H017 117.7 . . ?
C00P C018 C01U 113.1(2) . . ?
C00P C018 C01W 108.3(2) . . ?
C01U C018 C01W 108.2(3) . . ?
C01X C018 C00P 107.6(2) . . ?
C01X C018 C01U 110.3(3) . . ?
C01X C018 C01W 109.2(3) . . ?
O00E C019 N1 125.3(3) . . ?
O00E C019 H019 117.3 . . ?
N1 C019 H019 117.3 . . ?
O00B C01A C00M 123.1(2) . . ?
O00B C01A C014 114.6(2) . . ?
C00M C01A C014 122.3(2) . . ?
C00L C01B H01B 119.7 . . ?
C01K C01B C00L 120.6(2) . . ?
C01K C01B H01B 119.7 . . ?
C01E C01C H01C 119.5 . . ?
C01F C01C H01C 119.5 . . ?
C01F C01C C01E 120.9(2) . . ?
O00A C01D C015 123.5(3) . . ?
O00A C01D C01V 115.5(3) . . ?
C015 C01D C01V 121.0(3) . . ?
C016 C01E H01E 120.0 . . ?
C01C C01E C016 120.1(3) . . ?
C01C C01E H01E 120.0 . . ?
C013 C01F H01F 119.8 . . ?
C01C C01F C013 120.3(3) . . ?
C01C C01F H01F 119.8 . . ?
C011 C01G H01G 117.9 . . ?
C011 C01G C01H 124.2(3) . . ?
C01H C01G H01G 117.9 . . ?
O00F C01H C01G 122.9(3) . . ?
O00F C01H C01Q 117.0(3) . . ?
C01G C01H C01Q 120.0(2) . . ?
C00S C01I H01I 119.9 . . ?
C01P C01I C00S 120.1(3) . . ?
C01P C01I H01I 119.9 . . ?
C01T C01J C00V 112.5(2) . . ?
C01T C01J C028 108.8(3) . . ?
C027 C01J C00V 107.4(2) . . ?
C027 C01J C01T 108.3(3) . . ?
C027 C01J C028 110.5(3) . . ?
C028 C01J C00V 109.4(3) . . ?
C00R C01K H01K 119.7 . . ?
C01B C01K C00R 120.7(2) . . ?
C01B C01K H01K 119.7 . . ?
C00Z C01L H01A 109.5 . . ?
C00Z C01L H01D 109.5 . . ?
C00Z C01L H01H 109.5 . . ?
H01A C01L H01D 109.5 . . ?
H01A C01L H01H 109.5 . . ?
H01D C01L H01H 109.5 . . ?
C01Z N2 C029 119.4(4) . . ?
C01Z N2 C02A 120.8(4) . . ?
C029 N2 C02A 119.5(3) . . ?
C00Z C01N H01J 109.5 . . ?
C00Z C01N H01L 109.5 . . ?
C00Z C01N H01M 109.5 . . ?
H01J C01N H01L 109.5 . . ?
H01J C01N H01M 109.5 . . ?
H01L C01N H01M 109.5 . . ?
C012 C01O H01O 119.9 . . ?
C01P C01O C012 120.1(3) . . ?
C01P C01O H01O 119.9 . . ?
C01I C01P C01O 120.8(3) . . ?
C01I C01P H01P 119.6 . . ?
C01O C01P H01P 119.6 . . ?
C022 C01Q C01H 110.0(2) . . ?
C022 C01Q C024 108.5(3) . . ?
C022 C01Q C025 110.0(3) . . ?
C024 C01Q C01H 108.5(3) . . ?
C024 C01Q C025 110.0(3) . . ?
C025 C01Q C01H 109.8(3) . . ?
C00Z C01R H01N 109.5 . . ?
C00Z C01R H01Q 109.5 . . ?
C00Z C01R H01R 109.5 . . ?
H01N C01R H01Q 109.5 . . ?
H01N C01R H01R 109.5 . . ?
H01Q C01R H01R 109.5 . . ?
N1 C01S H01S 109.5 . . ?
N1 C01S H01T 109.5 . . ?
N1 C01S H01U 109.5 . . ?
H01S C01S H01T 109.5 . . ?
H01S C01S H01U 109.5 . . ?
H01T C01S H01U 109.5 . . ?
C01J C01T H01V 109.5 . . ?
C01J C01T H01W 109.5 . . ?
C01J C01T H01X 109.5 . . ?
H01V C01T H01W 109.5 . . ?
H01V C01T H01X 109.5 . . ?
H01W C01T H01X 109.5 . . ?
C018 C01U H01Y 109.5 . . ?
C018 C01U H 109.5 . . ?
C018 C01U HA 109.5 . . ?
H01Y C01U H 109.5 . . ?
H01Y C01U HA 109.5 . . ?
H C01U HA 109.5 . . ?
C01D C01V C02C 106.0(3) . . ?
C01D C01V C0AA 96.1(6) . . ?
C026 C01V C01D 114.1(3) . . ?
C026 C01V C02C 102.4(4) . . ?
C02B C01V C01D 112.1(4) . . ?
C02B C01V C026 114.5(5) . . ?
C02B C01V C02C 106.7(5) . . ?
C02D C01V C01D 112.9(6) . . ?
C02D C01V C0AA 98.6(9) . . ?
C018 C01W H01Z 109.5 . . ?
C018 C01W HB 109.5 . . ?
C018 C01W HC 109.5 . . ?
H01Z C01W HB 109.5 . . ?
H01Z C01W HC 109.5 . . ?
HB C01W HC 109.5 . . ?
C018 C01X H01 109.5 . . ?
C018 C01X HD 109.5 . . ?
C018 C01X HE 109.5 . . ?
H01 C01X HD 109.5 . . ?
H01 C01X HE 109.5 . . ?
HD C01X HE 109.5 . . ?
C014 C01Y H0AA 109.5 . . ?
C014 C01Y HF 109.5 . . ?
C014 C01Y HG 109.5 . . ?
H0AA C01Y HF 109.5 . . ?
H0AA C01Y HG 109.5 . . ?
HF C01Y HG 109.5 . . ?
O00G C01Z N2 127.3(4) . . ?
O00G C01Z H1AA 116.4 . . ?
N2 C01Z H1AA 116.4 . . ?
N1 C020 H02A 109.5 . . ?
N1 C020 H02B 109.5 . . ?
N1 C020 H02C 109.5 . . ?
H02A C020 H02B 109.5 . . ?
H02A C020 H02C 109.5 . . ?
H02B C020 H02C 109.5 . . ?
C014 C021 H02D 109.5 . . ?
C014 C021 H02E 109.5 . . ?
C014 C021 H02F 109.5 . . ?
H02D C021 H02E 109.5 . . ?
H02D C021 H02F 109.5 . . ?
H02E C021 H02F 109.5 . . ?
C01Q C022 H02G 109.5 . . ?
C01Q C022 H02H 109.5 . . ?
C01Q C022 H02I 109.5 . . ?
H02G C022 H02H 109.5 . . ?
H02G C022 H02I 109.5 . . ?
H02H C022 H02I 109.5 . . ?
C014 C023 H02J 109.5 . . ?
C014 C023 H02K 109.5 . . ?
C014 C023 H02L 109.5 . . ?
H02J C023 H02K 109.5 . . ?
H02J C023 H02L 109.5 . . ?
H02K C023 H02L 109.5 . . ?
C01Q C024 H02M 109.5 . . ?
C01Q C024 H02N 109.5 . . ?
C01Q C024 H02O 109.5 . . ?
H02M C024 H02N 109.5 . . ?
H02M C024 H02O 109.5 . . ?
H02N C024 H02O 109.5 . . ?
C01Q C025 H02P 109.5 . . ?
C01Q C025 H02Q 109.5 . . ?
C01Q C025 H02R 109.5 . . ?
H02P C025 H02Q 109.5 . . ?
H02P C025 H02R 109.5 . . ?
H02Q C025 H02R 109.5 . . ?
C01V C026 H02S 109.5 . . ?
C01V C026 H02T 109.5 . . ?
C01V C026 H02U 109.5 . . ?
H02S C026 H02T 109.5 . . ?
H02S C026 H02U 109.5 . . ?
H02T C026 H02U 109.5 . . ?
C01J C027 H02V 109.5 . . ?
C01J C027 H02W 109.5 . . ?
C01J C027 H02X 109.5 . . ?
H02V C027 H02W 109.5 . . ?
H02V C027 H02X 109.5 . . ?
H02W C027 H02X 109.5 . . ?
C01J C028 H02Y 109.5 . . ?
C01J C028 HH 109.5 . . ?
C01J C028 HI 109.5 . . ?
H02Y C028 HH 109.5 . . ?
H02Y C028 HI 109.5 . . ?
HH C028 HI 109.5 . . ?
N2 C029 H02Z 109.5 . . ?
N2 C029 HJ 109.5 . . ?
N2 C029 HK 109.5 . . ?
H02Z C029 HJ 109.5 . . ?
H02Z C029 HK 109.5 . . ?
HJ C029 HK 109.5 . . ?
N2 C02A H02 109.5 . . ?
N2 C02A HL 109.5 . . ?
N2 C02A HM 109.5 . . ?
H02 C02A HL 109.5 . . ?
H02 C02A HM 109.5 . . ?
HL C02A HM 109.5 . . ?
C01V C02B H2AA 109.5 . . ?
C01V C02B HN 109.5 . . ?
C01V C02B HO 109.5 . . ?
H2AA C02B HN 109.5 . . ?
H2AA C02B HO 109.5 . . ?
HN C02B HO 109.5 . . ?
C01V C02C H3AA 109.5 . . ?
C01V C02C HP 109.5 . . ?
C01V C02C HQ 109.5 . . ?
H3AA C02C HP 109.5 . . ?
H3AA C02C HQ 109.5 . . ?
HP C02C HQ 109.5 . . ?
C01V C02D H4AA 109.5 . . ?
C01V C02D HR 109.5 . . ?
C01V C02D HS 109.5 . . ?
H4AA C02D HR 109.5 . . ?
H4AA C02D HS 109.5 . . ?
HR C02D HS 109.5 . . ?
C01V C0AA H0AB 109.5 . . ?
C01V C0AA H0AC 109.5 . . ?
C01V C0AA H0AD 109.5 . . ?
H0AB C0AA H0AC 109.5 . . ?
H0AB C0AA H0AD 109.5 . . ?
H0AC C0AA H0AD 109.5 . . ?

loop_
_geom_bond_atom_site_label_1
_geom_bond_atom_site_label_2
_geom_bond_distance
_geom_bond_site_symmetry_2
_geom_bond_publ_flag
Y001 O006 2.2986(18) . ?
Y001 O007 2.2972(16) . ?
Y001 O008 2.2769(19) . ?
Y001 O009 2.2376(17) . ?
Y001 O00C 2.2950(19) . ?
Y001 O00E 2.3014(18) . ?
Y001 O00F 2.2748(19) . ?
Y002 O003 2.2682(17) . ?
Y002 O004 2.2517(17) . ?
Y002 O005 2.2913(18) . ?
Y002 O00A 2.2735(19) . ?
Y002 O00B 2.2688(18) . ?
Y002 O00D 2.2946(17) . ?
Y002 O00G 2.346(2) . ?
O003 C00K 1.266(3) . ?
O004 C00Q 1.268(3) . ?
O005 C00W 1.270(3) . ?
O006 C00N 1.271(3) . ?
O007 C00O 1.273(3) . ?
O008 C00P 1.253(3) . ?
O009 C011 1.287(3) . ?
O00A C01D 1.268(3) . ?
O00B C01A 1.256(3) . ?
O00C C00V 1.255(3) . ?
O00D C010 1.258(3) . ?
O00E C019 1.237(3) . ?
O00F C01H 1.243(3) . ?
O00G C01Z 1.205(4) . ?
C00H C00J 1.389(3) . ?
C00H C00Q 1.505(3) . ?
C00H C00R 1.399(3) . ?
N1 C019 1.308(3) . ?
N1 C01S 1.463(3) . ?
N1 C020 1.445(4) . ?
C00J H00J 0.9500 . ?
C00J C00L 1.384(3) . ?
C00K C00S 1.499(3) . ?
C00K C015 1.390(4) . ?
C00L C00O 1.503(3) . ?
C00L C01B 1.394(3) . ?
C00M H00M 0.9500 . ?
C00M C00Q 1.393(3) . ?
C00M C01A 1.403(3) . ?
C00N C00Y 1.394(4) . ?
C00N C012 1.497(4) . ?
C00O C00T 1.400(4) . ?
C00P C00T 1.400(4) . ?
C00P C018 1.530(4) . ?
C00R H00R 0.9500 . ?
C00R C01K 1.380(4) . ?
C00S C00U 1.387(4) . ?
C00S C01I 1.397(4) . ?
C00T H00T 0.9500 . ?
C00U H00U 0.9500 . ?
C00U C012 1.379(3) . ?
C00V C00Y 1.395(4) . ?
C00V C01J 1.538(4) . ?
C00W C016 1.509(4) . ?
C00W C017 1.388(3) . ?
C00X H00X 0.9500 . ?
C00X C013 1.392(4) . ?
C00X C016 1.389(4) . ?
C00Y H00Y 0.9500 . ?
C00Z C010 1.535(4) . ?
C00Z C01L 1.524(4) . ?
C00Z C01N 1.541(4) . ?
C00Z C01R 1.529(4) . ?
C010 C017 1.409(4) . ?
C011 C013 1.506(4) . ?
C011 C01G 1.371(4) . ?
C012 C01O 1.396(4) . ?
C013 C01F 1.398(3) . ?
C014 C01A 1.540(4) . ?
C014 C01Y 1.528(4) . ?
C014 C021 1.526(4) . ?
C014 C023 1.522(5) . ?
C015 H015 0.9500 . ?
C015 C01D 1.390(4) . ?
C016 C01E 1.393(4) . ?
C017 H017 0.9500 . ?
C018 C01U 1.531(4) . ?
C018 C01W 1.539(4) . ?
C018 C01X 1.501(4) . ?
C019 H019 0.9500 . ?
C01B H01B 0.9500 . ?
C01B C01K 1.376(4) . ?
C01C H01C 0.9500 . ?
C01C C01E 1.382(4) . ?
C01C C01F 1.374(4) . ?
C01D C01V 1.534(4) . ?
C01E H01E 0.9500 . ?
C01F H01F 0.9500 . ?
C01G H01G 0.9500 . ?
C01G C01H 1.422(4) . ?
C01H C01Q 1.540(4) . ?
C01I H01I 0.9500 . ?
C01I C01P 1.377(4) . ?
C01J C01T 1.515(4) . ?
C01J C027 1.508(4) . ?
C01J C028 1.524(5) . ?
C01K H01K 0.9500 . ?
C01L H01A 0.9800 . ?
C01L H01D 0.9800 . ?
C01L H01H 0.9800 . ?
N2 C01Z 1.321(4) . ?
N2 C029 1.427(5) . ?
N2 C02A 1.441(5) . ?
C01N H01J 0.9800 . ?
C01N H01L 0.9800 . ?
C01N H01M 0.9800 . ?
C01O H01O 0.9500 . ?
C01O C01P 1.382(4) . ?
C01P H01P 0.9500 . ?
C01Q C022 1.525(4) . ?
C01Q C024 1.528(5) . ?
C01Q C025 1.530(5) . ?
C01R H01N 0.9800 . ?
C01R H01Q 0.9800 . ?
C01R H01R 0.9800 . ?
C01S H01S 0.9800 . ?
C01S H01T 0.9800 . ?
C01S H01U 0.9800 . ?
C01T H01V 0.9800 . ?
C01T H01W 0.9800 . ?
C01T H01X 0.9800 . ?
C01U H01Y 0.9800 . ?
C01U H 0.9800 . ?
C01U HA 0.9800 . ?
C01V C026 1.502(5) . ?
C01V C02B 1.467(7) . ?
C01V C02C 1.592(7) . ?
C01V C02D 1.441(12) . ?
C01V C0AA 1.723(12) . ?
C01W H01Z 0.9800 . ?
C01W HB 0.9800 . ?
C01W HC 0.9800 . ?
C01X H01 0.9800 . ?
C01X HD 0.9800 . ?
C01X HE 0.9800 . ?
C01Y H0AA 0.9800 . ?
C01Y HF 0.9800 . ?
C01Y HG 0.9800 . ?
C01Z H1AA 0.9500 . ?
C020 H02A 0.9800 . ?
C020 H02B 0.9800 . ?
C020 H02C 0.9800 . ?
C021 H02D 0.9800 . ?
C021 H02E 0.9800 . ?
C021 H02F 0.9800 . ?
C022 H02G 0.9800 . ?
C022 H02H 0.9800 . ?
C022 H02I 0.9800 . ?
C023 H02J 0.9800 . ?
C023 H02K 0.9800 . ?
C023 H02L 0.9800 . ?
C024 H02M 0.9800 . ?
C024 H02N 0.9800 . ?
C024 H02O 0.9800 . ?
C025 H02P 0.9800 . ?
C025 H02Q 0.9800 . ?
C025 H02R 0.9800 . ?
C026 H02S 0.9800 . ?
C026 H02T 0.9800 . ?
C026 H02U 0.9800 . ?
C027 H02V 0.9800 . ?
C027 H02W 0.9800 . ?
C027 H02X 0.9800 . ?
C028 H02Y 0.9800 . ?
C028 HH 0.9800 . ?
C028 HI 0.9800 . ?
C029 H02Z 0.9800 . ?
C029 HJ 0.9800 . ?
C029 HK 0.9800 . ?
C02A H02 0.9800 . ?
C02A HL 0.9800 . ?
C02A HM 0.9800 . ?
C02B H2AA 0.9800 . ?
C02B HN 0.9800 . ?
C02B HO 0.9800 . ?
C02C H3AA 0.9800 . ?
C02C HP 0.9800 . ?
C02C HQ 0.9800 . ?
C02D H4AA 0.9800 . ?
C02D HR 0.9800 . ?
C02D HS 0.9800 . ?
C0AA H0AB 0.9800 . ?
C0AA H0AC 0.9800 . ?
C0AA H0AD 0.9800 . ?

loop_
_geom_torsion_atom_site_label_1
_geom_torsion_atom_site_label_2
_geom_torsion_atom_site_label_3
_geom_torsion_atom_site_label_4
_geom_torsion
_geom_torsion_site_symmetry_1
_geom_torsion_site_symmetry_2
_geom_torsion_site_symmetry_3
_geom_torsion_site_symmetry_4
_geom_torsion_publ_flag
Y001 O006 C00N C00Y 1.0(4) . . . . ?
Y001 O006 C00N C012 177.00(15) . . . . ?
Y001 O007 C00O C00L -174.45(15) . . . . ?
Y001 O007 C00O C00T 5.1(4) . . . . ?
Y001 O008 C00P C00T -18.1(4) . . . . ?
Y001 O008 C00P C018 164.49(18) . . . . ?
Y001 O009 C011 C013 -172.55(18) . . . . ?
Y001 O009 C011 C01G 5.3(5) . . . . ?
Y001 O00C C00V C00Y -1.3(4) . . . . ?
Y001 O00C C00V C01J 177.34(18) . . . . ?
Y001 O00E C019 N1 -78.3(4) . . . . ?
Y001 O00F C01H C01G -2.3(5) . . . . ?
Y001 O00F C01H C01Q 176.3(2) . . . . ?
Y002 O003 C00K C00S -171.47(16) . . . . ?
Y002 O003 C00K C015 10.1(4) . . . . ?
Y002 O004 C00Q C00H 171.46(16) . . . . ?
Y002 O004 C00Q C00M -6.6(4) . . . . ?
Y002 O005 C00W C016 169.85(17) . . . . ?
Y002 O005 C00W C017 -10.8(4) . . . . ?
Y002 O00A C01D C015 -9.9(5) . . . . ?
Y002 O00A C01D C01V 170.4(2) . . . . ?
Y002 O00B C01A C00M 4.5(4) . . . . ?
Y002 O00B C01A C014 -174.99(19) . . . . ?
Y002 O00D C010 C00Z -174.94(18) . . . . ?
Y002 O00D C010 C017 8.4(4) . . . . ?
Y002 O00G C01Z N2 131.8(3) . . . . ?
O003 C00K C00S C00U -14.8(3) . . . . ?
O003 C00K C00S C01I 165.3(3) . . . . ?
O003 C00K C015 C01D 0.0(5) . . . . ?
O005 C00W C016 C00X 28.3(4) . . . . ?
O005 C00W C016 C01E -150.1(3) . . . . ?
O005 C00W C017 C010 -3.6(5) . . . . ?
O006 C00N C00Y C00V -0.1(4) . . . . ?
O006 C00N C012 C00U -21.0(3) . . . . ?
O006 C00N C012 C01O 161.1(3) . . . . ?
O007 C00O C00T C00P 6.2(4) . . . . ?
O008 C00P C00T C00O -0.2(4) . . . . ?
O008 C00P C018 C01U -164.0(3) . . . . ?
O008 C00P C018 C01W -44.1(3) . . . . ?
O008 C00P C018 C01X 73.8(3) . . . . ?
O009 C011 C013 C00X -18.2(4) . . . . ?
O009 C011 C013 C01F 156.9(3) . . . . ?
O009 C011 C01G C01H -5.5(5) . . . . ?
O00A C01D C01V C026 -165.7(3) . . . . ?
O00A C01D C01V C02B -33.5(6) . . . . ?
O00A C01D C01V C02C 82.5(4) . . . . ?
O00A C01D C01V C02D 35.4(9) . . . . ?
O00A C01D C01V C0AA -66.6(7) . . . . ?
O00C C00V C00Y C00N 0.2(5) . . . . ?
O00C C00V C01J C01T 143.0(3) . . . . ?
O00C C00V C01J C027 -97.9(3) . . . . ?
O00C C00V C01J C028 22.0(4) . . . . ?
O00D C010 C017 C00W 4.9(4) . . . . ?
O00F C01H C01Q C022 -1.8(4) . . . . ?
O00F C01H C01Q C024 -120.4(3) . . . . ?
O00F C01H C01Q C025 119.4(3) . . . . ?
C00H C00J C00L C00O -178.7(2) . . . . ?
C00H C00J C00L C01B -0.8(4) . . . . ?
C00H C00R C01K C01B 0.0(4) . . . . ?
C00J C00H C00Q O004 -12.7(3) . . . . ?
C00J C00H C00Q C00M 165.5(2) . . . . ?
C00J C00H C00R C01K -2.1(4) . . . . ?
C00J C00L C00O O007 31.3(3) . . . . ?
C00J C00L C00O C00T -148.3(3) . . . . ?
C00J C00L C01B C01K -1.3(4) . . . . ?
C00K C00S C00U C012 -179.2(2) . . . . ?
C00K C00S C01I C01P 178.7(3) . . . . ?
C00K C015 C01D O00A -0.2(5) . . . . ?
C00K C015 C01D C01V 179.5(3) . . . . ?
C00L C00O C00T C00P -174.3(2) . . . . ?
C00L C01B C01K C00R 1.7(5) . . . . ?
C00N C012 C01O C01P 177.4(3) . . . . ?
C00O C00L C01B C01K 176.5(3) . . . . ?
C00Q C00H C00J C00L -176.3(2) . . . . ?
C00Q C00H C00R C01K 176.7(3) . . . . ?
C00Q C00M C01A O00B 0.5(4) . . . . ?
C00Q C00M C01A C014 -180.0(3) . . . . ?
C00R C00H C00J C00L 2.5(4) . . . . ?
C00R C00H C00Q O004 168.5(2) . . . . ?
C00R C00H C00Q C00M -13.3(4) . . . . ?
C00S C00K C015 C01D -178.3(3) . . . . ?
C00S C00U C012 C00N -177.8(2) . . . . ?
C00S C00U C012 C01O 0.2(4) . . . . ?
C00S C01I C01P C01O 0.9(5) . . . . ?
C00T C00P C018 C01U 18.5(4) . . . . ?
C00T C00P C018 C01W 138.4(3) . . . . ?
C00T C00P C018 C01X -103.6(3) . . . . ?
C00U C00S C01I C01P -1.2(4) . . . . ?
C00U C012 C01O C01P -0.5(4) . . . . ?
C00W C016 C01E C01C 178.5(3) . . . . ?
C00X C013 C01F C01C 0.9(4) . . . . ?
C00X C016 C01E C01C 0.0(4) . . . . ?
C00Y C00N C012 C00U 155.2(2) . . . . ?
C00Y C00N C012 C01O -22.7(4) . . . . ?
C00Y C00V C01J C01T -38.3(4) . . . . ?
C00Y C00V C01J C027 80.7(4) . . . . ?
C00Y C00V C01J C028 -159.3(3) . . . . ?
C00Z C010 C017 C00W -171.6(3) . . . . ?
C011 C013 C01F C01C -174.3(3) . . . . ?
C011 C01G C01H O00F 4.0(5) . . . . ?
C011 C01G C01H C01Q -174.5(3) . . . . ?
C012 C00N C00Y C00V -176.0(2) . . . . ?
C012 C01O C01P C01I -0.1(5) . . . . ?
C013 C00X C016 C00W -179.5(2) . . . . ?
C013 C00X C016 C01E -1.0(4) . . . . ?
C013 C011 C01G C01H 172.3(3) . . . . ?
C015 C00K C00S C00U 163.7(2) . . . . ?
C015 C00K C00S C01I -16.2(4) . . . . ?
C015 C01D C01V C026 14.6(5) . . . . ?
C015 C01D C01V C02B 146.8(5) . . . . ?
C015 C01D C01V C02C -97.3(4) . . . . ?
C015 C01D C01V C02D -144.3(9) . . . . ?
C015 C01D C01V C0AA 113.7(7) . . . . ?
C016 C00W C017 C010 175.7(3) . . . . ?
C016 C00X C013 C011 175.9(2) . . . . ?
C016 C00X C013 C01F 0.6(4) . . . . ?
C017 C00W C016 C00X -151.0(3) . . . . ?
C017 C00W C016 C01E 30.5(4) . . . . ?
C018 C00P C00T C00O 177.0(3) . . . . ?
C01A C00M C00Q O004 0.5(4) . . . . ?
C01A C00M C00Q C00H -177.5(2) . . . . ?
C01B C00L C00O O007 -146.5(3) . . . . ?
C01B C00L C00O C00T 33.9(4) . . . . ?
C01E C01C C01F C013 -1.9(5) . . . . ?
C01F C01C C01E C016 1.4(5) . . . . ?
C01G C011 C013 C00X 163.8(3) . . . . ?
C01G C011 C013 C01F -21.1(4) . . . . ?
C01G C01H C01Q C022 176.8(3) . . . . ?
C01G C01H C01Q C024 58.3(4) . . . . ?
C01G C01H C01Q C025 -62.0(4) . . . . ?
C01I C00S C00U C012 0.6(4) . . . . ?
C01J C00V C00Y C00N -178.4(2) . . . . ?
C01L C00Z C010 O00D 23.4(3) . . . . ?
C01L C00Z C010 C017 -159.9(3) . . . . ?
C01N C00Z C010 O00D 144.5(3) . . . . ?
C01N C00Z C010 C017 -38.7(4) . . . . ?
C01R C00Z C010 O00D -95.8(3) . . . . ?
C01R C00Z C010 C017 80.9(3) . . . . ?
C01S N1 C019 O00E 179.8(3) . . . . ?
C01Y C014 C01A O00B 178.7(3) . . . . ?
C01Y C014 C01A C00M -0.8(4) . . . . ?
C020 N1 C019 O00E -0.7(4) . . . . ?
C021 C014 C01A O00B 58.6(3) . . . . ?
C021 C014 C01A C00M -120.9(3) . . . . ?
C023 C014 C01A O00B -58.9(3) . . . . ?
C023 C014 C01A C00M 121.6(3) . . . . ?
C029 N2 C01Z O00G -0.2(5) . . . . ?
C02A N2 C01Z O00G -174.0(3) . . . . ?
